data_2220292
loop_
_publ_author_name
'Ma, Dong-Sheng'

_publ_section_title
;
 1-Methylsulfonyl-4-nitrobenzene
;
_journal_coeditor_code NG2509
_journal_issue 12
_journal_name_full 'Acta Crystallographica Section E'
_journal_page_first o2299
_journal_paper_doi 10.1107/S1600536808035861
_journal_volume 64
_journal_year 2008
_chemical_formula_moiety 'C7 H7 N O4 S'
_chemical_formula_sum 'C7 H7 N O4 S'
_chemical_formula_weight 201.20
_chemical_name_systematic
;
1-Methylsulfonyl-4-nitrobenzene
;
_space_group_IT_number 14
_symmetry_cell_setting monoclinic
_symmetry_space_group_name_Hall '-P 2ybc'
_symmetry_space_group_name_H-M 'P 1 21/c 1'
_atom_sites_solution_hydrogens geom
_atom_sites_solution_primary direct
_atom_sites_solution_secondary difmap
_cell_angle_alpha 90.00
_cell_angle_beta 91.67(3)
_cell_angle_gamma 90.00
_cell_formula_units_Z 4
_cell_length_a 6.3765(13)
_cell_length_b 8.0411(16)
_cell_length_c 16.426(3)
_cell_measurement_reflns_used 4509
_cell_measurement_temperature 291(2)
_cell_measurement_theta_max 27.48
_cell_measurement_theta_min 3.19
_cell_volume 841.9(3)
_computing_cell_refinement 'RAPID-AUTO (Rigaku Corporation, 1998)'
_computing_data_collection 'RAPID-AUTO (Rigaku Corporation, 1998)'
_computing_data_reduction 'CrystalStructure (Rigaku/MSC, 2002)'
_computing_molecular_graphics 'SHELXTL (Sheldrick, 2008)'
_computing_publication_material 'SHELXL97 (Sheldrick, 2008)'
_computing_structure_refinement 'SHELXL97 (Sheldrick, 2008)'
_computing_structure_solution 'SHELXS97 (Sheldrick, 2008)'
_diffrn_ambient_temperature 291(2)
_diffrn_measured_fraction_theta_full 0.997
_diffrn_measured_fraction_theta_max 0.997
_diffrn_measurement_device_type 'Rigaku R-AXIS RAPID'
_diffrn_measurement_method '\w scan'
_diffrn_radiation_monochromator graphite
_diffrn_radiation_source 'fine-focus sealed tube'
_diffrn_radiation_type MoK\a
_diffrn_radiation_wavelength 0.71073
_diffrn_reflns_av_R_equivalents 0.0420
_diffrn_reflns_av_sigmaI/netI 0.0402
_diffrn_reflns_limit_h_max 8
_diffrn_reflns_limit_h_min -8
_diffrn_reflns_limit_k_max 9
_diffrn_reflns_limit_k_min -10
_diffrn_reflns_limit_l_max 20
_diffrn_reflns_limit_l_min -21
_diffrn_reflns_number 7967
_diffrn_reflns_theta_full 27.48
_diffrn_reflns_theta_max 27.48
_diffrn_reflns_theta_min 3.20
_diffrn_standards_decay_% 0
_diffrn_standards_interval_count 0
_diffrn_standards_interval_time 0
_diffrn_standards_number 0
_exptl_absorpt_coefficient_mu 0.364
_exptl_absorpt_correction_T_max 0.9424
_exptl_absorpt_correction_T_min 0.9261
_exptl_absorpt_correction_type multi-scan
_exptl_absorpt_process_details '(ABSCOR; Higashi, 1995)'
_exptl_crystal_colour yellow
_exptl_crystal_density_diffrn 1.587
_exptl_crystal_density_method 'not measured'
_exptl_crystal_description block
_exptl_crystal_F_000 416
_exptl_crystal_size_max 0.21
_exptl_crystal_size_mid 0.19
_exptl_crystal_size_min 0.16
_refine_diff_density_max 0.318
_refine_diff_density_min -0.450
_refine_ls_extinction_method none
_refine_ls_goodness_of_fit_ref 1.115
_refine_ls_hydrogen_treatment constr
_refine_ls_matrix_type full
_refine_ls_number_parameters 119
_refine_ls_number_reflns 1933
_refine_ls_number_restraints 6
_refine_ls_restrained_S_all 1.118
_refine_ls_R_factor_all 0.1002
_refine_ls_R_factor_gt 0.0421
_refine_ls_shift/su_max 0.000
_refine_ls_shift/su_mean 0.000
_refine_ls_structure_factor_coef Fsqd
_refine_ls_weighting_details 'calc w=1/[\s^2^(Fo^2^)+(0.0576P)^2^+0.5194P] where P=(Fo^2^+2Fc^2^)/3'
_refine_ls_weighting_scheme calc
_refine_ls_wR_factor_gt 0.1025
_refine_ls_wR_factor_ref 0.1518
_reflns_number_gt 1045
_reflns_number_total 1933
_reflns_threshold_expression I>2\s(I)
_cod_data_source_file ng2509.cif
_cod_data_source_block I
_cod_depositor_comments
;
The following automatic conversions were performed:
'_symmetry_cell_setting' value 'Monoclinic' changed to 'monoclinic'
according to '/home/saulius/struct/CIF-dictionaries/cif_core.dic'
dictionary named 'cif_core.dic' version 2.4.1 from
2010-06-29.

'_exptl_absorpt_correction_type' value 'Multi-scan' changed
to 'multi-scan' according to
'/home/saulius/struct/CIF-dictionaries/cif_core.dic' dictionary named
'cif_core.dic' version 2.4.1 from 2010-06-29.

Automatic conversion script
Id: cif_fix_enum 1527 2010-12-29 10:47:43Z saulius 

The following automatic conversions were performed:

'_symmetry_cell_setting' value 'Monoclinic' changed to 'monoclinic'
according to /home/saulius/struct/CIF-dictionaries/cif_core.dic
dictionary named 'cif_core.dic' version 2.4.1 from
2010-06-29.

'_exptl_absorpt_correction_type' value 'Multi-scan'
changed to 'multi-scan' according to
/home/saulius/struct/CIF-dictionaries/cif_core.dic dictionary named
'cif_core.dic' version 2.4.1 from 2010-06-29.

Automatic conversion script
Id: cif_fix_values 1715 2011-07-08 13:25:40Z adriana 
;
_cod_original_sg_symbol_H-M 'P 21/c'
_cod_database_code 2220292
_cod_database_fobs_code 2220292

loop_
_symmetry_equiv_pos_as_xyz
'x, y, z'
'-x, y+1/2, -z+1/2'
'-x, -y, -z'
'x, -y-1/2, z-1/2'

loop_
_atom_site_type_symbol
_atom_site_label
_atom_site_fract_x
_atom_site_fract_y
_atom_site_fract_z
_atom_site_U_iso_or_equiv
_atom_site_adp_type
_atom_site_calc_flag
_atom_site_refinement_flags
_atom_site_occupancy
C C1 0.1240(5) 0.8495(4) 0.09033(17) 0.0426(7) Uani d . 1
C C2 -0.0744(5) 0.7940(5) 0.1076(2) 0.0546(9) Uani d . 1
H H1 -0.1268 0.8094 0.1593 0.066 Uiso calc R 1
C C3 -0.1953(6) 0.7154(4) 0.0478(2) 0.0548(9) Uani d . 1
H H2 -0.3297 0.6777 0.0584 0.066 Uiso calc R 1
C C4 -0.1117(5) 0.6945(4) -0.02732(18) 0.0444(8) Uani d . 1
C C5 0.0841(5) 0.7492(4) -0.04584(19) 0.0523(9) Uani d . 1
H H3 0.1355 0.7340 -0.0977 0.063 Uiso calc R 1
C C6 0.2042(5) 0.8273(4) 0.01402(18) 0.0480(8) Uani d . 1
H H4 0.3384 0.8648 0.0030 0.058 Uiso calc R 1
C C7 0.3546(7) 0.7850(5) 0.2321(2) 0.0716(12) Uani d U 1
H H5 0.4392 0.8278 0.2767 0.107 Uiso calc R 1
H H6 0.4342 0.7053 0.2024 0.107 Uiso calc R 1
H H7 0.2320 0.7323 0.2528 0.107 Uiso calc R 1
N N1 -0.2387(6) 0.6099(3) -0.09136(19) 0.0586(8) Uani d . 1
O O1 0.4601(4) 1.0152(3) 0.13042(15) 0.0703(8) Uani d . 1
O O2 0.1478(4) 1.0591(3) 0.21070(16) 0.0754(8) Uani d . 1
O O3 -0.1539(5) 0.5713(4) -0.15365(18) 0.0873(10) Uani d . 1
O O4 -0.4225(5) 0.5820(4) -0.07856(17) 0.0822(9) Uani d . 1
S S1 0.27883(14) 0.94820(10) 0.16746(5) 0.0497(3) Uani d . 1

loop_
_atom_site_aniso_label
_atom_site_aniso_U_11
_atom_site_aniso_U_22
_atom_site_aniso_U_33
_atom_site_aniso_U_12
_atom_site_aniso_U_13
_atom_site_aniso_U_23
C1 0.0461(18) 0.0391(16) 0.0423(16) 0.0029(13) -0.0008(13) 0.0050(13)
C2 0.051(2) 0.068(2) 0.0453(17) -0.0034(17) 0.0038(15) 0.0008(16)
C3 0.046(2) 0.063(2) 0.0553(19) -0.0115(17) -0.0019(16) 0.0019(17)
C4 0.0487(19) 0.0360(15) 0.0475(17) 0.0011(14) -0.0129(14) 0.0033(14)
C5 0.055(2) 0.061(2) 0.0411(16) 0.0026(17) -0.0005(15) -0.0022(16)
C6 0.0415(18) 0.0573(19) 0.0452(17) -0.0024(15) -0.0016(14) 0.0034(15)
C7 0.096(3) 0.065(2) 0.053(2) -0.004(2) -0.025(2) 0.0075(18)
N1 0.074(2) 0.0427(15) 0.0574(18) -0.0008(15) -0.0218(16) 0.0021(14)
O1 0.0643(17) 0.0840(18) 0.0619(14) -0.0326(14) -0.0080(12) 0.0045(14)
O2 0.083(2) 0.0676(16) 0.0756(17) 0.0135(15) -0.0062(14) -0.0285(14)
O3 0.104(2) 0.086(2) 0.0707(18) -0.0009(17) -0.0156(17) -0.0348(16)
O4 0.073(2) 0.093(2) 0.0790(18) -0.0289(16) -0.0244(15) 0.0059(16)
S1 0.0566(6) 0.0457(5) 0.0461(5) -0.0040(4) -0.0074(4) -0.0011(4)

loop_
_atom_type_symbol
_atom_type_description
_atom_type_scat_dispersion_real
_atom_type_scat_dispersion_imag
_atom_type_scat_source
C C 0.0033 0.0016 'International Tables Vol C Tables 4.2.6.8 and 6.1.1.4'
H H 0.0000 0.0000 'International Tables Vol C Tables 4.2.6.8 and 6.1.1.4'
N N 0.0061 0.0033 'International Tables Vol C Tables 4.2.6.8 and 6.1.1.4'
O O 0.0106 0.0060 'International Tables Vol C Tables 4.2.6.8 and 6.1.1.4'
S S 0.1246 0.1234 'International Tables Vol C Tables 4.2.6.8 and 6.1.1.4'

loop_
_geom_angle_atom_site_label_1
_geom_angle_atom_site_label_2
_geom_angle_atom_site_label_3
_geom_angle
C2 C1 C6 120.8(3)
C2 C1 S1 119.6(2)
C6 C1 S1 119.6(2)
C1 C2 C3 119.8(3)
C1 C2 H1 120.1
C3 C2 H1 120.1
C4 C3 C2 118.2(3)
C4 C3 H2 120.9
C2 C3 H2 120.9
C5 C4 C3 122.9(3)
C5 C4 N1 118.4(3)
C3 C4 N1 118.6(3)
C4 C5 C6 118.6(3)
C4 C5 H3 120.7
C6 C5 H3 120.7
C1 C6 C5 119.6(3)
C1 C6 H4 120.2
C5 C6 H4 120.2
S1 C7 H5 109.5
S1 C7 H6 109.5
H5 C7 H6 109.5
S1 C7 H7 109.5
H5 C7 H7 109.5
H6 C7 H7 109.5
O3 N1 O4 123.6(3)
O3 N1 C4 118.1(3)
O4 N1 C4 118.2(3)
O2 S1 O1 118.03(18)
O2 S1 C7 108.81(19)
O1 S1 C7 109.2(2)
O2 S1 C1 108.31(16)
O1 S1 C1 107.79(15)
C7 S1 C1 103.70(16)

loop_
_geom_bond_atom_site_label_1
_geom_bond_atom_site_label_2
_geom_bond_distance
C1 C2 1.378(5)
C1 C6 1.379(4)
C1 S1 1.771(3)
C2 C3 1.384(5)
C2 H1 0.9300
C3 C4 1.369(5)
C3 H2 0.9300
C4 C5 1.367(5)
C4 N1 1.475(4)
C5 C6 1.380(4)
C5 H3 0.9300
C6 H4 0.9300
C7 S1 1.747(4)
C7 H5 0.9600
C7 H6 0.9600
C7 H7 0.9600
N1 O3 1.212(4)
N1 O4 1.218(4)
O1 S1 1.427(3)
O2 S1 1.425(3)

loop_
_geom_hbond_atom_site_label_D
_geom_hbond_atom_site_label_H
_geom_hbond_atom_site_label_A
_geom_hbond_site_symmetry_A
_geom_hbond_distance_DH
_geom_hbond_distance_HA
_geom_hbond_distance_DA
_geom_hbond_angle_DHA
C3 H2 O4 3_465 0.93 2.65 3.462(5) 146.9

loop_
_cod_related_entry_id
_cod_related_entry_database
_cod_related_entry_code
1 ChemSpider 226776
